data_2000293
loop_
_publ_author_name
'Leban, I.'
'Svete, J.'
'Stanovnik, B.'
'Ti\<sler, M.'

_publ_section_title
;
 Structure of the 1:1 adduct of
 2-phenyl-4-(4,6-dimethyl-2-pyrimidinyl)aminomethylene-5(4<i>H</i>)-oxazolone
 and acetic acid
;
_journal_issue 7
_journal_name_full 'Acta Crystallographica Section C'
_journal_page_first 1552
_journal_page_last 1554
_journal_paper_doi 10.1107/S0108270191000276
_journal_volume 47
_journal_year 1991
_chemical_formula_moiety C18H18N4.C2H4O2
_chemical_formula_sum 'C20 H22 N4 O2'
_symmetry_cell_setting monoclinic
_symmetry_space_group_name_H-M 'P 1 21/c 1'
_cell_angle_alpha 90
_cell_angle_beta 98.710(10)
_cell_angle_gamma 90
_cell_formula_units_Z 4
_cell_length_a 12.768(2)
_cell_length_b 7.416(3)
_cell_length_c 19.206(3)
_cell_volume 1797.6(8)
_diffrn_radiation_type Mo
_diffrn_radiation_wavelength 0.71069
_exptl_absorpt_coefficient_mu 0.102
_exptl_crystal_density_diffrn 1.309
_exptl_crystal_F_000 744
_cod_data_source_file ab0178.cif
_cod_data_source_block ab0178a
_cod_original_sg_symbol_H-M P21/c
_cod_original_formula_sum C20H22N4O2
_cod_database_code 2000293

loop_
_atom_site_label
_atom_site_fract_x
_atom_site_fract_y
_atom_site_fract_z
_atom_site_U_iso_or_equiv
O1 .8211(2) .0816(4) -.00670(10) .067
C2 .7796(3) .0547(5) .0549(2) .053
N3 .6824(2) .1006(4) .0530(2) .051
C4 .6503(3) .1679(6) -.0145(2) .053
C5 .7368(3) .1547(7) -.0547(2) .071
O5 .7480(3) .1922(6) -.1136(2) .108
C6 .5540(3) .2396(6) -.0376(2) .054
N7 .4768(2) .2541(4) .0023(2) .049
C8 .3787(3) .3324(5) -.0207(2) .048
N9 .3644(2) .4036(4) -.0846(2) .051
C10 .2695(3) .4782(6) -.1054(2) .054
C13 .2520(4) .5644(8) -.1767(3) .074
C11 .1922(3) .4756(6) -.0622(3) .066
C12 .2141(3) .3996(6) .0033(2) .063
C14 .1369(4) .3864(11) .0535(3) .095
N13 .3107(2) .3257(5) .0256(2) .059
C31 .8487(3) -.0251(5) .1146(2) .052
C32 .8060(3) -.0608(6) .1754(2) .061
C33 .8659(4) -.1414(7) .2323(2) .070
C34 .9700(4) -.1895(7) .2289(3) .071
C35 1.0127(3) -.1518(7) .1700(3) .074
C36 .9535(3) -.0691(6) .1120(2) .062
O11 .5044(3) .1611(6) .1501(2) .098
O21 .3606(3) .2965(6) .1699(2) .101
C21 .4524(4) .2241(7) .1909(2) .067
C22 .4855(6) .2292(9) .2683(3) .092
H6 .538(3) .281(5) -.082(2) ?
H7 .488(3) .222(6) .051(2) ?
H131 .182(4) .604(9) -.194(3) ?
H132 .268(5) .484(8) -.211(3) ?
H133 .296(5) .656(8) -.173(4) ?
H11 .126(3) .522(6) -.078(2) ?
H141 .161(5) .408(10) .102(2) ?
H142 .102(5) .484(8) .064(4) ?
H143 .072(4) .343(9) .031(3) ?
H32 .736(3) -.024(6) .177(2) ?
H33 .839(3) -.168(5) .277(2) ?
H34 1.010(3) -.235(6) .274(2) ?
H35 1.083(3) -.180(5) .164(2) ?
H36 .985(3) -.044(6) .072(2) ?
H21 .350(3) .304(6) .119(2) ?
H221 .559(3) .185(9) .279(3) ?
H222 .470(5) .346(7) .287(3) ?
H223 .456(5) .131(8) .290(3) ?
